data_2215357
loop_
_publ_author_name
'Rodrigues, V. H.'
'Costa, M. M. R. R.'
'de Matos Gomes, E.'
'Belsley, M. S.'

_publ_section_title
;
 Imidazolium 4-nitrophenolate 4-nitrophenol monohydrate
;
_journal_coeditor_code BI2228
_journal_issue 10
_journal_name_full 'Acta Crystallographica Section E'
_journal_page_first o4031
_journal_page_last o4031
_journal_paper_doi 10.1107/S1600536807039992
_journal_volume 63
_journal_year 2007
_chemical_formula_iupac 'C3 H5 N2 +, C6 H4 N O3 -, C6 H5 N O3, H2 O'
_chemical_formula_moiety 'C3 H5 N2 +, C6 H4 N O3 -, C6 H5 N O3, H2 O'
_chemical_formula_sum 'C15 H16 N4 O7'
_chemical_formula_weight 364.32
_chemical_name_systematic
;
Imidazolium 4-nitrophenolate 4-nitrophenol monohydrate
;
_space_group_IT_number 14
_symmetry_cell_setting monoclinic
_symmetry_space_group_name_Hall '-P 2ybc'
_symmetry_space_group_name_H-M 'P 1 21/c 1'
_atom_sites_solution_hydrogens geom
_atom_sites_solution_primary direct
_atom_sites_solution_secondary difmap
_cell_angle_alpha 90.00
_cell_angle_beta 100.8320(10)
_cell_angle_gamma 90.00
_cell_formula_units_Z 4
_cell_length_a 20.6543(3)
_cell_length_b 3.79980(10)
_cell_length_c 21.6509(3)
_cell_measurement_reflns_used 8152
_cell_measurement_temperature 273(2)
_cell_measurement_theta_max 27.97
_cell_measurement_theta_min 2.32
_cell_volume 1668.93(6)
_computing_cell_refinement 'SAINT (Bruker, 2003)'
_computing_data_collection 'APEX2 (Bruker, 2004)'
_computing_data_reduction 'SAINT (Bruker, 2003)'
_computing_molecular_graphics 'ORTEPII (Johnson, 1976)'
_computing_publication_material 'SHELXL97 (Sheldrick, 1997)'
_computing_structure_refinement 'SHELXL97 (Sheldrick, 1997)'
_computing_structure_solution 'SHELXS97 (Sheldrick, 1997)'
_diffrn_ambient_temperature 273(2)
_diffrn_measured_fraction_theta_full 0.994
_diffrn_measured_fraction_theta_max 0.994
_diffrn_measurement_device_type 'Bruker APEX II CCD'
_diffrn_measurement_method '\f and \w'
_diffrn_radiation_monochromator graphite
_diffrn_radiation_source 'fine-focus sealed tube'
_diffrn_radiation_type MoK\a
_diffrn_radiation_wavelength 0.71073
_diffrn_reflns_av_R_equivalents 0.0370
_diffrn_reflns_av_sigmaI/netI 0.0240
_diffrn_reflns_limit_h_max 29
_diffrn_reflns_limit_h_min -28
_diffrn_reflns_limit_k_max 5
_diffrn_reflns_limit_k_min -5
_diffrn_reflns_limit_l_max 28
_diffrn_reflns_limit_l_min -30
_diffrn_reflns_number 64485
_diffrn_reflns_theta_full 30.48
_diffrn_reflns_theta_max 30.48
_diffrn_reflns_theta_min 1.00
_diffrn_standards_number 0
_exptl_absorpt_coefficient_mu 0.117
_exptl_absorpt_correction_T_max 0.98
_exptl_absorpt_correction_T_min 0.91
_exptl_absorpt_correction_type multi-scan
_exptl_absorpt_process_details '(SADABS; Sheldrick, 2003)'
_exptl_crystal_colour colourless
_exptl_crystal_density_diffrn 1.450
_exptl_crystal_density_method 'not measured'
_exptl_crystal_description block
_exptl_crystal_F_000 760
_exptl_crystal_size_max 0.32
_exptl_crystal_size_mid 0.22
_exptl_crystal_size_min 0.20
_refine_diff_density_max 0.233
_refine_diff_density_min -0.199
_refine_ls_extinction_method none
_refine_ls_goodness_of_fit_ref 1.043
_refine_ls_hydrogen_treatment mixed
_refine_ls_matrix_type full
_refine_ls_number_parameters 242
_refine_ls_number_reflns 5070
_refine_ls_number_restraints 2
_refine_ls_restrained_S_all 1.044
_refine_ls_R_factor_all 0.0864
_refine_ls_R_factor_gt 0.0466
_refine_ls_shift/su_max 0.000
_refine_ls_shift/su_mean 0.000
_refine_ls_structure_factor_coef Fsqd
_refine_ls_weighting_details 'calc w=1/[\s^2^(Fo^2^)+(0.068P)^2^+0.4455P] where P=(Fo^2^+2Fc^2^)/3'
_refine_ls_weighting_scheme calc
_refine_ls_wR_factor_gt 0.1224
_refine_ls_wR_factor_ref 0.1569
_reflns_number_gt 3124
_reflns_number_total 5070
_reflns_threshold_expression I>2\s(I)
_cod_data_source_file bi2228.cif
_cod_data_source_block I
_cod_original_sg_symbol_H-M 'P 21/c'
_cod_database_code 2215357
_cod_database_fobs_code 2215357

loop_
_symmetry_equiv_pos_as_xyz
'x, y, z'
'-x, y+1/2, -z+1/2'
'-x, -y, -z'
'x, -y-1/2, z-1/2'

loop_
_atom_site_type_symbol
_atom_site_label
_atom_site_fract_x
_atom_site_fract_y
_atom_site_fract_z
_atom_site_U_iso_or_equiv
_atom_site_adp_type
_atom_site_calc_flag
_atom_site_refinement_flags
_atom_site_occupancy
N N1 0.24632(7) 0.5142(4) 0.28812(6) 0.0453(3) Uani d . 1
H H1 0.2309 0.6083 0.2522 0.054 Uiso calc R 1
C C1 0.21230(8) 0.4289(5) 0.33129(8) 0.0502(4) Uani d . 1
H H1A 0.1671 0.4605 0.3280 0.060 Uiso calc R 1
N N2 0.25219(7) 0.2912(4) 0.38017(7) 0.0501(4) Uani d . 1
H H2 0.2409 0.2171 0.4141 0.075 Uiso calc R 1
C C2 0.31425(9) 0.2867(5) 0.36755(9) 0.0538(4) Uani d . 1
H H2A 0.3520 0.2024 0.3937 0.065 Uiso calc R 1
C C3 0.31050(8) 0.4270(5) 0.31036(9) 0.0518(4) Uani d . 1
H H3 0.3455 0.4593 0.2894 0.062 Uiso calc R 1
O O1 -0.08257(6) 0.3716(5) 0.14603(6) 0.0713(4) Uani d . 1
O O2 -0.06841(7) 0.3946(5) 0.05064(7) 0.0805(5) Uani d . 1
N N3 -0.04774(7) 0.3245(4) 0.10640(7) 0.0488(4) Uani d . 1
C C4 0.01766(7) 0.1921(4) 0.12502(7) 0.0391(3) Uani d . 1
C C5 0.05858(8) 0.1678(5) 0.08089(7) 0.0449(4) Uani d . 1
H H5 0.0433 0.2346 0.0394 0.054 Uiso calc R 1
C C6 0.12145(8) 0.0447(5) 0.09921(7) 0.0457(4) Uani d . 1
H H6A 0.1488 0.0305 0.0698 0.055 Uiso calc R 1
C C7 0.14569(7) -0.0610(4) 0.16142(7) 0.0384(3) Uani d . 1
O O3 0.20579(5) -0.1830(3) 0.17899(5) 0.0489(3) Uani d . 1
C C8 0.10277(8) -0.0309(5) 0.20472(7) 0.0443(4) Uani d . 1
H H8 0.1175 -0.0983 0.2463 0.053 Uiso calc R 1
C C9 0.04013(8) 0.0946(5) 0.18709(7) 0.0444(4) Uani d . 1
H H9 0.0127 0.1146 0.2164 0.053 Uiso calc R 1
O O4 0.54689(7) 0.4274(5) 0.17607(8) 0.0818(5) Uani d . 1
O O5 0.54652(7) 0.3441(5) 0.07800(8) 0.0848(5) Uani d . 1
N N4 0.52012(7) 0.3238(4) 0.12386(8) 0.0580(4) Uani d . 1
C C10 0.45462(8) 0.1720(4) 0.11626(8) 0.0443(4) Uani d . 1
C C11 0.42407(8) 0.1463(5) 0.16755(8) 0.0478(4) Uani d . 1
H H11 0.4454 0.2222 0.2070 0.057 Uiso calc R 1
C C12 0.36168(8) 0.0070(5) 0.15963(8) 0.0461(4) Uani d . 1
H H12 0.3407 -0.0114 0.1939 0.055 Uiso calc R 1
C C13 0.32958(7) -0.1069(4) 0.10057(7) 0.0405(3) Uani d . 1
O O6 0.26930(5) -0.2495(4) 0.09096(6) 0.0518(3) Uani d . 1
H H6 0.2531 -0.2223 0.1224 0.078 Uiso calc R 1
C C14 0.36155(8) -0.0784(5) 0.04971(7) 0.0469(4) Uani d . 1
H H14 0.3405 -0.1548 0.0102 0.056 Uiso calc R 1
C C15 0.42381(8) 0.0612(5) 0.05720(8) 0.0498(4) Uani d . 1
H H15 0.4450 0.0810 0.0230 0.060 Uiso calc R 1
O O7 0.20602(7) 0.0530(6) 0.47937(7) 0.0836(5) Uani d D 1
H H7A 0.2284(14) -0.045(8) 0.5123(11) 0.125 Uiso d D 1
H H7B 0.1710(11) -0.045(8) 0.4664(15) 0.125 Uiso d D 1

loop_
_atom_site_aniso_label
_atom_site_aniso_U_11
_atom_site_aniso_U_22
_atom_site_aniso_U_33
_atom_site_aniso_U_12
_atom_site_aniso_U_13
_atom_site_aniso_U_23
N1 0.0431(7) 0.0532(8) 0.0387(7) 0.0022(6) 0.0053(6) 0.0022(6)
C1 0.0390(9) 0.0647(11) 0.0467(9) 0.0071(8) 0.0079(7) 0.0063(8)
N2 0.0506(8) 0.0570(9) 0.0422(8) 0.0052(7) 0.0076(6) 0.0069(6)
C2 0.0425(9) 0.0606(11) 0.0541(11) 0.0073(8) -0.0015(8) 0.0010(8)
C3 0.0389(9) 0.0635(11) 0.0536(10) 0.0010(8) 0.0103(8) -0.0019(9)
O1 0.0507(7) 0.1097(12) 0.0596(8) 0.0178(8) 0.0265(6) 0.0075(8)
O2 0.0482(8) 0.1416(15) 0.0505(8) 0.0238(9) 0.0064(6) 0.0204(9)
N3 0.0396(7) 0.0647(9) 0.0439(8) 0.0027(6) 0.0121(6) 0.0044(7)
C4 0.0354(8) 0.0449(8) 0.0375(8) -0.0014(6) 0.0086(6) 0.0012(6)
C5 0.0435(9) 0.0617(10) 0.0301(7) 0.0036(7) 0.0082(6) 0.0062(7)
C6 0.0420(8) 0.0627(10) 0.0349(8) 0.0043(7) 0.0139(7) 0.0057(7)
C7 0.0377(8) 0.0418(8) 0.0359(8) -0.0026(6) 0.0071(6) 0.0003(6)
O3 0.0389(6) 0.0672(8) 0.0404(6) 0.0060(5) 0.0071(5) 0.0079(5)
C8 0.0497(9) 0.0544(9) 0.0292(7) 0.0040(7) 0.0083(6) 0.0048(6)
C9 0.0461(9) 0.0544(9) 0.0362(8) 0.0023(7) 0.0168(7) 0.0032(7)
O4 0.0519(8) 0.1126(13) 0.0765(10) -0.0197(8) 0.0008(7) -0.0298(9)
O5 0.0540(8) 0.1253(15) 0.0798(11) -0.0267(9) 0.0246(8) -0.0126(10)
N4 0.0405(8) 0.0639(10) 0.0682(11) -0.0034(7) 0.0065(8) -0.0075(8)
C10 0.0348(8) 0.0479(9) 0.0489(9) 0.0017(7) 0.0043(7) -0.0023(7)
C11 0.0464(9) 0.0543(10) 0.0398(8) -0.0001(7) 0.0002(7) -0.0051(7)
C12 0.0467(9) 0.0553(10) 0.0371(8) -0.0020(7) 0.0099(7) -0.0034(7)
C13 0.0356(8) 0.0449(8) 0.0403(8) 0.0038(6) 0.0055(6) -0.0018(6)
O6 0.0381(6) 0.0737(8) 0.0445(7) -0.0060(6) 0.0101(5) -0.0105(6)
C14 0.0432(9) 0.0627(10) 0.0341(8) -0.0011(7) 0.0048(7) -0.0066(7)
C15 0.0433(9) 0.0636(11) 0.0441(9) 0.0011(8) 0.0127(7) -0.0024(8)
O7 0.0493(8) 0.1412(16) 0.0569(9) -0.0156(9) 0.0011(7) 0.0356(10)

loop_
_atom_type_symbol
_atom_type_description
_atom_type_scat_dispersion_real
_atom_type_scat_dispersion_imag
_atom_type_scat_source
C C 0.0033 0.0016 'International Tables Vol C Tables 4.2.6.8 and 6.1.1.4'
H H 0.0000 0.0000 'International Tables Vol C Tables 4.2.6.8 and 6.1.1.4'
N N 0.0061 0.0033 'International Tables Vol C Tables 4.2.6.8 and 6.1.1.4'
O O 0.0106 0.0060 'International Tables Vol C Tables 4.2.6.8 and 6.1.1.4'

loop_
_geom_angle_atom_site_label_1
_geom_angle_atom_site_label_2
_geom_angle_atom_site_label_3
_geom_angle
C1 N1 C3 107.68(14)
C1 N1 H1 126.2
C3 N1 H1 126.2
N1 C1 N2 109.38(15)
N1 C1 H1A 125.3
N2 C1 H1A 125.3
C1 N2 C2 108.28(15)
C1 N2 H2 125.9
C2 N2 H2 125.9
C3 C2 N2 106.76(15)
C3 C2 H2A 126.6
N2 C2 H2A 126.6
C2 C3 N1 107.90(15)
C2 C3 H3 126.1
N1 C3 H3 126.1
O2 N3 O1 120.74(14)
O2 N3 C4 119.25(13)
O1 N3 C4 120.00(14)
C9 C4 C5 120.76(14)
C9 C4 N3 119.64(13)
C5 C4 N3 119.59(14)
C6 C5 C4 119.30(14)
C6 C5 H5 120.3
C4 C5 H5 120.3
C5 C6 C7 121.61(14)
C5 C6 H6A 119.2
C7 C6 H6A 119.2
O3 C7 C6 121.74(13)
O3 C7 C8 120.94(14)
C6 C7 C8 117.31(14)
C9 C8 C7 121.58(14)
C9 C8 H8 119.2
C7 C8 H8 119.2
C8 C9 C4 119.44(14)
C8 C9 H9 120.3
C4 C9 H9 120.3
O5 N4 O4 122.41(16)
O5 N4 C10 118.82(16)
O4 N4 C10 118.77(16)
C11 C10 C15 121.46(15)
C11 C10 N4 119.64(15)
C15 C10 N4 118.89(15)
C12 C11 C10 119.15(15)
C12 C11 H11 120.4
C10 C11 H11 120.4
C11 C12 C13 120.49(15)
C11 C12 H12 119.8
C13 C12 H12 119.8
O6 C13 C14 118.35(14)
O6 C13 C12 122.46(14)
C14 C13 C12 119.18(14)
C13 O6 H6 109.5
C15 C14 C13 120.68(15)
C15 C14 H14 119.7
C13 C14 H14 119.7
C14 C15 C10 119.03(15)
C14 C15 H15 120.5
C10 C15 H15 120.5
H7A O7 H7B 113(3)

loop_
_geom_bond_atom_site_label_1
_geom_bond_atom_site_label_2
_geom_bond_distance
N1 C1 1.311(2)
N1 C3 1.364(2)
N1 H1 0.860
C1 N2 1.321(2)
C1 H1A 0.930
N2 C2 1.360(2)
N2 H2 0.860
C2 C3 1.337(3)
C2 H2A 0.930
C3 H3 0.930
O1 N3 1.2320(18)
O2 N3 1.2316(19)
N3 C4 1.427(2)
C4 C9 1.387(2)
C4 C5 1.393(2)
C5 C6 1.367(2)
C5 H5 0.930
C6 C7 1.405(2)
C6 H6A 0.930
C7 O3 1.3125(18)
C7 C8 1.411(2)
C8 C9 1.365(2)
C8 H8 0.930
C9 H9 0.930
O4 N4 1.226(2)
O5 N4 1.222(2)
N4 C10 1.451(2)
C10 C11 1.380(2)
C10 C15 1.383(2)
C11 C12 1.374(2)
C11 H11 0.930
C12 C13 1.394(2)
C12 H12 0.930
C13 O6 1.3380(18)
C13 C14 1.391(2)
O6 H6 0.820
C14 C15 1.372(2)
C14 H14 0.930
C15 H15 0.930
O7 H7A 0.86(2)
O7 H7B 0.82(2)

loop_
_geom_hbond_atom_site_label_D
_geom_hbond_atom_site_label_H
_geom_hbond_atom_site_label_A
_geom_hbond_site_symmetry_A
_geom_hbond_distance_DH
_geom_hbond_distance_HA
_geom_hbond_distance_DA
_geom_hbond_angle_DHA
N1 H1 O3 1_565 0.86 1.76 2.6198(18) 175.3
N2 H2 O7 . 0.86 1.81 2.667(2) 172.3
O6 H6 O3 . 0.82 1.71 2.5213(15) 169.4
O7 H7A O6 4_556 0.86(2) 1.92(2) 2.773(2) 173(3)
O7 H7B O2 2_545 0.82(2) 2.09(2) 2.858(2) 156(3)

loop_
_geom_torsion_atom_site_label_1
_geom_torsion_atom_site_label_2
_geom_torsion_atom_site_label_3
_geom_torsion_atom_site_label_4
_geom_torsion
C3 N1 C1 N2 0.1(2)
N1 C1 N2 C2 -0.3(2)
C1 N2 C2 C3 0.4(2)
N2 C2 C3 N1 -0.4(2)
C1 N1 C3 C2 0.2(2)
O2 N3 C4 C9 -176.55(17)
O1 N3 C4 C9 4.4(3)
O2 N3 C4 C5 4.5(3)
O1 N3 C4 C5 -174.57(17)
C9 C4 C5 C6 0.3(3)
N3 C4 C5 C6 179.24(16)
C4 C5 C6 C7 0.6(3)
C5 C6 C7 O3 179.24(16)
C5 C6 C7 C8 -0.8(3)
O3 C7 C8 C9 -179.85(16)
C6 C7 C8 C9 0.2(3)
C7 C8 C9 C4 0.6(3)
C5 C4 C9 C8 -0.9(3)
N3 C4 C9 C8 -179.83(15)
O5 N4 C10 C11 179.88(18)
O4 N4 C10 C11 -0.2(3)
O5 N4 C10 C15 -1.1(3)
O4 N4 C10 C15 178.77(18)
C15 C10 C11 C12 0.1(3)
N4 C10 C11 C12 179.04(16)
C10 C11 C12 C13 0.0(3)
C11 C12 C13 O6 178.85(16)
C11 C12 C13 C14 0.1(3)
O6 C13 C14 C15 -179.06(16)
C12 C13 C14 C15 -0.3(3)
C13 C14 C15 C10 0.3(3)
C11 C10 C15 C14 -0.2(3)
N4 C10 C15 C14 -179.21(16)
